data_7206363
loop_
_publ_author_name
'Ugono, Onome'
'Rath, Nigam P.'
'Beatty, Alicia M.'

_publ_section_title
;
 Exceptions to the rule: new hydrogen-bonded networks from an old
 reliable
;
_journal_issue 3
_journal_name_full CrystEngComm
_journal_page_first 753
_journal_paper_doi 10.1039/c0ce00621a
_journal_volume 13
_journal_year 2011
_chemical_formula_moiety 'C8 H20 N2 O2, 2(C5 H3 N2 O4)'
_chemical_formula_sum 'C18 H26 N6 O10'
_chemical_formula_weight 486.45
_chemical_name_systematic
;
?
;
_space_group_IT_number 2
_symmetry_cell_setting triclinic
_symmetry_space_group_name_Hall '-P 1'
_symmetry_space_group_name_H-M 'P -1'
_atom_sites_solution_hydrogens geom
_atom_sites_solution_primary direct
_atom_sites_solution_secondary difmap
_audit_creation_method SHELXL-97
_cell_angle_alpha 98.2910(10)
_cell_angle_beta 92.7330(10)
_cell_angle_gamma 98.1900(10)
_cell_formula_units_Z 1
_cell_length_a 7.0986(2)
_cell_length_b 7.1127(2)
_cell_length_c 10.4660(2)
_cell_measurement_reflns_used 3892
_cell_measurement_temperature 100(2)
_cell_measurement_theta_max 33.81
_cell_measurement_theta_min 1.97
_cell_volume 516.32(2)
_computing_cell_refinement 'APEX II'
_computing_data_collection 'APEX II'
_computing_data_reduction 'APEX II'
_computing_molecular_graphics 'X-SEED, L. Barbour (1999); http://x-seed.net/'
_computing_structure_refinement 'SHELXL-97 (Sheldrick, 1997)'
_computing_structure_solution 'SHELXS-97 (Sheldrick, 1990)'
_diffrn_ambient_temperature 100(2)
_diffrn_measured_fraction_theta_full 0.998
_diffrn_measured_fraction_theta_max 0.938
_diffrn_measurement_device_type 'SMART APEX II'
_diffrn_measurement_method 'omega scans'
_diffrn_radiation_monochromator graphite
_diffrn_radiation_source 'fine-focus sealed tube'
_diffrn_radiation_type MoK\a
_diffrn_radiation_wavelength 0.71073
_diffrn_reflns_av_R_equivalents 0.0166
_diffrn_reflns_av_sigmaI/netI 0.0139
_diffrn_reflns_limit_h_max 10
_diffrn_reflns_limit_h_min -11
_diffrn_reflns_limit_k_max 11
_diffrn_reflns_limit_k_min -11
_diffrn_reflns_limit_l_max 14
_diffrn_reflns_limit_l_min -16
_diffrn_reflns_number 13245
_diffrn_reflns_theta_full 28.00
_diffrn_reflns_theta_max 33.81
_diffrn_reflns_theta_min 1.97
_exptl_absorpt_coefficient_mu 0.129
_exptl_absorpt_correction_T_max 0.9844
_exptl_absorpt_correction_T_min 0.9570
_exptl_absorpt_correction_type multi-scan
_exptl_absorpt_process_details 'SADABS. G. Sheldrick (1999)'
_exptl_crystal_colour colorless
_exptl_crystal_density_diffrn 1.564
_exptl_crystal_density_method 'not measured'
_exptl_crystal_description prism
_exptl_crystal_F_000 256
_exptl_crystal_size_max 0.34
_exptl_crystal_size_mid 0.15
_exptl_crystal_size_min 0.12
_refine_diff_density_max 0.629
_refine_diff_density_min -0.272
_refine_diff_density_rms 0.055
_refine_ls_extinction_method none
_refine_ls_goodness_of_fit_ref 1.031
_refine_ls_hydrogen_treatment mixed
_refine_ls_matrix_type full
_refine_ls_number_parameters 170
_refine_ls_number_reflns 3892
_refine_ls_number_restraints 0
_refine_ls_restrained_S_all 1.031
_refine_ls_R_factor_all 0.0330
_refine_ls_R_factor_gt 0.0320
_refine_ls_shift/su_max 0.001
_refine_ls_shift/su_mean 0.000
_refine_ls_structure_factor_coef Fsqd
_refine_ls_weighting_details 'calc w=1/[\s^2^(Fo^2^)+(0.0553P)^2^+0.1292P] where P=(Fo^2^+2Fc^2^)/3'
_refine_ls_weighting_scheme calc
_refine_ls_wR_factor_gt 0.0902
_refine_ls_wR_factor_ref 0.0911
_reflns_number_gt 3697
_reflns_number_total 3892
_reflns_threshold_expression >2sigma(I)
_cod_data_source_file c0ce00621a.txt
_cod_data_source_block Compound-5
_cod_depositor_comments
;
The following automatic conversions were performed:

'_symmetry_cell_setting' value 'Triclinic' changed to 'triclinic'
according to /home/saulius/struct/CIF-dictionaries/cif_core.dic
dictionary named 'cif_core.dic' version 2.4.1 from 2010-06-29.

Automatic conversion script
Id: cif_fix_values 1715 2011-07-08 13:25:40Z adriana 
;
_cod_original_sg_symbol_H-M P-1
_cod_database_code 7206363

loop_
_symmetry_equiv_pos_as_xyz
'x, y, z'
'-x, -y, -z'

loop_
_atom_site_label
_atom_site_type_symbol
_atom_site_fract_x
_atom_site_fract_y
_atom_site_fract_z
_atom_site_U_iso_or_equiv
_atom_site_adp_type
_atom_site_occupancy
_atom_site_symmetry_multiplicity
_atom_site_calc_flag
_atom_site_refinement_flags
O1 O -0.01260(7) -0.11986(8) 0.83374(5) 0.01627(11) Uani 1 1 d .
N1 N 0.27375(8) 0.13415(8) 0.98639(5) 0.01100(10) Uani 1 1 d .
C1 C 0.45877(9) 0.16977(9) 0.82632(6) 0.01047(11) Uani 1 1 d .
H1 H 0.5086 0.1648 0.7434 0.013 Uiso 1 1 calc R
O2 O 0.14084(7) -0.07608(7) 0.65578(5) 0.01386(10) Uani 1 1 d .
N2 N 0.43383(8) 0.24276(8) 1.04279(5) 0.01110(10) Uani 1 1 d .
C2 C 0.28170(8) 0.08574(9) 0.85660(6) 0.00985(10) Uani 1 1 d .
O3 O 0.85295(7) 0.37263(8) 0.88061(5) 0.01495(10) Uani 1 1 d .
N3 N 0.12071(7) 0.35002(8) 0.47519(5) 0.00940(10) Uani 1 1 d .
C3 C 0.54814(8) 0.26382(9) 0.94530(6) 0.00974(10) Uani 1 1 d .
O4 O 0.79021(7) 0.45106(7) 1.08872(5) 0.01335(10) Uani 1 1 d .
C4 C 0.74377(9) 0.36796(9) 0.96870(6) 0.01038(11) Uani 1 1 d .
O5 O 0.48506(7) 0.35226(8) 0.31750(5) 0.01562(10) Uani 1 1 d .
C5 C 0.12327(9) -0.04627(9) 0.77690(6) 0.01046(11) Uani 1 1 d .
C6 C 0.03859(9) 0.39625(9) 0.60291(6) 0.01125(11) Uani 1 1 d .
H6A H 0.1306 0.4934 0.6604 0.014 Uiso 1 1 calc R
H6B H 0.0173 0.2789 0.6442 0.014 Uiso 1 1 calc R
C7 C 0.14864(9) 0.52717(9) 0.41270(6) 0.01128(11) Uani 1 1 d .
H7A H 0.1991 0.4972 0.3268 0.014 Uiso 1 1 calc R
H7B H 0.2431 0.6266 0.4665 0.014 Uiso 1 1 calc R
C8 C 0.30153(9) 0.26761(9) 0.49565(6) 0.01128(11) Uani 1 1 d .
H8A H 0.2740 0.1594 0.5451 0.014 Uiso 1 1 calc R
H8B H 0.3958 0.3674 0.5492 0.014 Uiso 1 1 calc R
C9 C 0.39053(9) 0.19643(9) 0.37260(6) 0.01317(11) Uani 1 1 d .
H9A H 0.4831 0.1110 0.3921 0.016 Uiso 1 1 calc R
H9B H 0.2899 0.1207 0.3094 0.016 Uiso 1 1 calc R
H10 H 0.1760(19) 0.1073(18) 1.0367(12) 0.024(3) Uiso 1 1 d .
H3 H 0.475(2) 0.317(2) 0.2313(15) 0.036(4) Uiso 1 1 d .
H2 H 0.913(2) 0.506(2) 1.0924(15) 0.044(4) Uiso 1 1 d .
H4 H 0.029(2) 0.250(2) 0.4201(13) 0.028(3) Uiso 1 1 d .

loop_
_atom_site_aniso_label
_atom_site_aniso_U_11
_atom_site_aniso_U_22
_atom_site_aniso_U_33
_atom_site_aniso_U_23
_atom_site_aniso_U_13
_atom_site_aniso_U_12
O1 0.0116(2) 0.0205(2) 0.0139(2) -0.00009(17) 0.00270(16) -0.00500(17)
N1 0.0086(2) 0.0130(2) 0.0098(2) -0.00006(17) 0.00045(16) -0.00201(17)
C1 0.0091(2) 0.0118(2) 0.0094(2) -0.00033(18) 0.00066(18) -0.00025(18)
O2 0.0133(2) 0.0158(2) 0.0099(2) -0.00058(16) -0.00002(15) -0.00377(16)
N2 0.0086(2) 0.0132(2) 0.0100(2) 0.00014(17) 0.00007(16) -0.00183(17)
C2 0.0088(2) 0.0105(2) 0.0091(2) -0.00025(18) -0.00026(17) -0.00044(18)
O3 0.0099(2) 0.0216(2) 0.0109(2) -0.00056(17) 0.00174(15) -0.00318(17)
N3 0.0086(2) 0.0103(2) 0.0086(2) 0.00060(16) 0.00049(16) 0.00005(16)
C3 0.0077(2) 0.0109(2) 0.0096(2) 0.00027(18) 0.00016(17) -0.00052(18)
O4 0.0096(2) 0.0183(2) 0.00951(19) -0.00173(16) -0.00032(15) -0.00250(16)
C4 0.0088(2) 0.0115(2) 0.0100(2) 0.00069(18) -0.00044(18) 0.00000(18)
O5 0.0152(2) 0.0186(2) 0.0109(2) -0.00131(17) 0.00278(16) -0.00144(17)
C5 0.0090(2) 0.0104(2) 0.0107(2) -0.00024(18) -0.00059(18) -0.00039(18)
C6 0.0115(2) 0.0142(2) 0.0084(2) 0.00217(18) 0.00191(18) 0.00236(19)
C7 0.0102(2) 0.0123(2) 0.0118(2) 0.00353(19) 0.00250(18) 0.00090(19)
C8 0.0093(2) 0.0129(2) 0.0114(2) 0.00109(19) 0.00000(18) 0.00180(19)
C9 0.0113(2) 0.0139(3) 0.0129(3) -0.0019(2) 0.00036(19) 0.0015(2)

loop_
_atom_type_symbol
_atom_type_description
_atom_type_scat_dispersion_real
_atom_type_scat_dispersion_imag
_atom_type_scat_source
C C 0.0033 0.0016 'International Tables Vol C Tables 4.2.6.8 and 6.1.1.4'
H H 0.0000 0.0000 'International Tables Vol C Tables 4.2.6.8 and 6.1.1.4'
N N 0.0061 0.0033 'International Tables Vol C Tables 4.2.6.8 and 6.1.1.4'
O O 0.0106 0.0060 'International Tables Vol C Tables 4.2.6.8 and 6.1.1.4'

loop_
_geom_angle_atom_site_label_1
_geom_angle_atom_site_label_2
_geom_angle_atom_site_label_3
_geom_angle
_geom_angle_site_symmetry_1
_geom_angle_site_symmetry_3
N2 N1 C2 112.70(5) . .
N2 N1 H10 118.0(8) . .
C2 N1 H10 129.3(8) . .
C2 C1 C3 104.54(5) . .
C2 C1 H1 127.7 . .
C3 C1 H1 127.7 . .
N1 N2 C3 104.65(5) . .
N1 C2 C1 106.57(5) . .
N1 C2 C5 121.18(5) . .
C1 C2 C5 132.10(6) . .
C7 N3 C6 108.87(5) . .
C7 N3 C8 113.45(5) . .
C6 N3 C8 109.11(5) . .
C7 N3 H4 109.4(8) . .
C6 N3 H4 108.2(8) . .
C8 N3 H4 107.6(8) . .
N2 C3 C1 111.54(5) . .
N2 C3 C4 121.55(5) . .
C1 C3 C4 126.87(6) . .
C4 O4 H2 107.1(10) . .
O3 C4 O4 124.12(6) . .
O3 C4 C3 121.10(6) . .
O4 C4 C3 114.78(5) . .
C9 O5 H3 107.4(10) . .
O1 C5 O2 125.58(6) . .
O1 C5 C2 118.13(6) . .
O2 C5 C2 116.28(5) . .
N3 C6 C7 111.35(5) . 2_566
N3 C6 H6A 109.4 . .
C7 C6 H6A 109.4 2_566 .
N3 C6 H6B 109.4 . .
C7 C6 H6B 109.4 2_566 .
H6A C6 H6B 108.0 . .
N3 C7 C6 110.50(5) . 2_566
N3 C7 H7A 109.5 . .
C6 C7 H7A 109.5 2_566 .
N3 C7 H7B 109.5 . .
C6 C7 H7B 109.5 2_566 .
H7A C7 H7B 108.1 . .
N3 C8 C9 114.82(5) . .
N3 C8 H8A 108.6 . .
C9 C8 H8A 108.6 . .
N3 C8 H8B 108.6 . .
C9 C8 H8B 108.6 . .
H8A C8 H8B 107.5 . .
O5 C9 C8 111.13(5) . .
O5 C9 H9A 109.4 . .
C8 C9 H9A 109.4 . .
O5 C9 H9B 109.4 . .
C8 C9 H9B 109.4 . .
H9A C9 H9B 108.0 . .

loop_
_geom_bond_atom_site_label_1
_geom_bond_atom_site_label_2
_geom_bond_distance
_geom_bond_site_symmetry_2
O1 C5 1.2485(8) .
N1 N2 1.3382(7) .
N1 C2 1.3583(8) .
N1 H10 0.906(13) .
C1 C2 1.3842(8) .
C1 C3 1.4015(8) .
C1 H1 0.9500 .
O2 C5 1.2698(7) .
N2 C3 1.3455(8) .
C2 C5 1.4920(8) .
O3 C4 1.2334(7) .
N3 C7 1.4945(8) .
N3 C6 1.4957(8) .
N3 C8 1.5038(8) .
N3 H4 0.991(15) .
C3 C4 1.4695(9) .
O4 C4 1.3141(7) .
O4 H2 0.902(18) .
O5 C9 1.4215(8) .
O5 H3 0.897(15) .
C6 C7 1.5169(9) 2_566
C6 H6A 0.9900 .
C6 H6B 0.9900 .
C7 C6 1.5169(9) 2_566
C7 H7A 0.9900 .
C7 H7B 0.9900 .
C8 C9 1.5149(9) .
C8 H8A 0.9900 .
C8 H8B 0.9900 .
C9 H9A 0.9900 .
C9 H9B 0.9900 .
